data_7219339
loop_
_publ_author_name
'Murcia-Garc\'ia, Cristina'
'Bauz\'a, Antonio'
'Schnakenburg, Gregor'
'Frontera, Antonio'
'Streubel, Rainer'

_publ_section_title
;
 Surprising behaviour of M--CO(lone pair)&#x22EF;\p(arene) interactions in
 the solid state of fluorinated oxaphosphirane complexes
;
_journal_issue 8
_journal_name_full CrystEngComm
_journal_page_first 1769
_journal_paper_doi 10.1039/C5CE00104H
_journal_volume 17
_journal_year 2015
_chemical_formula_moiety 'C31 H16 F5 O6 P W'
_chemical_formula_sum 'C31 H16 F5 O6 P W'
_chemical_formula_weight 794.26
_chemical_name_systematic
;
 ? 
;
_chemical_properties_physical Air-sensitive
_space_group_crystal_system monoclinic
_space_group_IT_number 15
_space_group_name_Hall '-C 2yc'
_space_group_name_H-M_alt 'C 1 2/c 1'
_symmetry_space_group_name_Hall '-C 2yc'
_symmetry_space_group_name_H-M 'C 1 2/c 1'
_atom_sites_solution_hydrogens geom
_atom_sites_solution_primary heavy
_atom_sites_solution_secondary difmap
_audit_creation_date 2014-05-07
_audit_creation_method
;
Olex2 1.2
(compiled 2014.03.20 svn.r2914 for OlexSys, GUI svn.r4816)
;
_audit_update_record
;
2014-11-25 deposited with the CCDC.
2015-01-20 downloaded from the CCDC.
;
_cell_angle_alpha 90.00
_cell_angle_beta 93.8297(17)
_cell_angle_gamma 90.00
_cell_formula_units_Z 8
_cell_length_a 36.0465(10)
_cell_length_b 9.5603(3)
_cell_length_c 16.5305(4)
_cell_measurement_temperature 123
_cell_volume 5683.9(3)
_computing_cell_refinement 'HKL Scalepack (Otwinowski & Minor 1997)'
_computing_data_collection 'HKL Denzo and Scalepack (Otwinowski & Minor 1997)'
_computing_data_reduction 'HKL Denzo and Scalepack (Otwinowski & Minor 1997)'
_computing_molecular_graphics 'Olex2 (Dolomanov et al., 2009)'
_computing_publication_material 'Olex2 (Dolomanov et al., 2009)'
_computing_structure_refinement 'XL (Sheldrick, 2008)'
_computing_structure_solution 'XS (Sheldrick, 2008)'
_diffrn_ambient_temperature 123(2)
_diffrn_detector_area_resol_mean 8
_diffrn_measured_fraction_theta_full 0.996
_diffrn_measured_fraction_theta_max 0.996
_diffrn_measurement_device '95mm CCD camera on \k-goniostat'
_diffrn_measurement_device_type 'Nonius KappaCCD'
_diffrn_measurement_method 'CCD rotation images, thick slices'
_diffrn_radiation_monochromator 'horizonally mounted graphite crystal'
_diffrn_radiation_type MoK\a
_diffrn_radiation_wavelength 0.71073
_diffrn_reflns_av_R_equivalents 0.0952
_diffrn_reflns_av_unetI/netI 0.0556
_diffrn_reflns_limit_h_max 47
_diffrn_reflns_limit_h_min -47
_diffrn_reflns_limit_k_max 12
_diffrn_reflns_limit_k_min -12
_diffrn_reflns_limit_l_max 21
_diffrn_reflns_limit_l_min -21
_diffrn_reflns_number 50383
_diffrn_reflns_theta_full 28.00
_diffrn_reflns_theta_max 28.00
_diffrn_reflns_theta_min 2.47
_exptl_absorpt_coefficient_mu 4.198
_exptl_absorpt_correction_T_max 0.8500
_exptl_absorpt_correction_T_min 0.5531
_exptl_absorpt_correction_type multi-scan
_exptl_absorpt_process_details
;
R.H. Blessing, Acta Cryst. (1995), A51, 33-38
;
_exptl_crystal_colour 'clear light yellow'
_exptl_crystal_colour_lustre clear
_exptl_crystal_colour_modifier light
_exptl_crystal_colour_primary yellow
_exptl_crystal_density_diffrn 1.856
_exptl_crystal_density_method 'not measured'
_exptl_crystal_description plate
_exptl_crystal_F_000 3072
_exptl_crystal_size_max 0.16
_exptl_crystal_size_mid 0.12
_exptl_crystal_size_min 0.04
_refine_diff_density_max 3.274
_refine_diff_density_min -2.468
_refine_diff_density_rms 0.186
_refine_ls_extinction_method none
_refine_ls_goodness_of_fit_ref 1.024
_refine_ls_hydrogen_treatment constr
_refine_ls_matrix_type full
_refine_ls_number_parameters 397
_refine_ls_number_reflns 6848
_refine_ls_number_restraints 0
_refine_ls_restrained_S_all 1.024
_refine_ls_R_factor_all 0.0581
_refine_ls_R_factor_gt 0.0378
_refine_ls_shift/su_max 0.039
_refine_ls_shift/su_mean 0.002
_refine_ls_structure_factor_coef Fsqd
_refine_ls_weighting_details 'calc w=1/[\s^2^(Fo^2^)+(0.0519P)^2^+0.0000P] where P=(Fo^2^+2Fc^2^)/3'
_refine_ls_weighting_scheme calc
_refine_ls_wR_factor_gt 0.0857
_refine_ls_wR_factor_ref 0.0931
_reflns_number_gt 5196
_reflns_number_total 6848
_reflns_threshold_expression >2sigma(I)
_cod_data_source_file c5ce00104h2.cif
_cod_data_source_block 3481
_cod_depositor_comments 'Adding full bibliography for 7219337--7219339.cif.'
_cod_database_code 7219339
_olex2_refinement_description
;
1. Fixed Uiso
 At 1.2 times of:
  All C(H) groups
2.a Ternary CH refined with riding coordinates:
 C1(H1)
2.b Aromatic/amide H refined with riding coordinates:
 C10(H10), C11(H11), C12(H12), C13(H13), C14(H14), C16(H16), C17(H17),
 C18(H18), C19(H19), C20(H20), C22(H22), C23(H23), C24(H24), C25(H25), C26(H26)
;

loop_
_space_group_symop_id
_space_group_symop_operation_xyz
1 'x, y, z'
2 '-x, y, -z+1/2'
3 'x+1/2, y+1/2, z'
4 '-x+1/2, y+1/2, -z+1/2'
5 '-x, -y, -z'
6 'x, -y, z-1/2'
7 '-x+1/2, -y+1/2, -z'
8 'x+1/2, -y+1/2, z-1/2'

loop_
_atom_site_label
_atom_site_type_symbol
_atom_site_fract_x
_atom_site_fract_y
_atom_site_fract_z
_atom_site_U_iso_or_equiv
_atom_site_adp_type
_atom_site_occupancy
_atom_site_calc_flag
_atom_site_refinement_flags_posn
W W 0.611929(5) 0.569109(17) 0.843678(9) 0.01973(7) Uani 1 d .
P P 0.63359(3) 0.45183(11) 0.72282(6) 0.0186(2) Uani 1 d .
F1 F 0.54440(7) 0.4085(2) 0.60799(16) 0.0287(6) Uani 1 d .
F2 F 0.48639(7) 0.5801(3) 0.57078(17) 0.0332(7) Uani 1 d .
F3 F 0.49829(7) 0.8556(3) 0.54429(16) 0.0370(7) Uani 1 d .
F4 F 0.56879(8) 0.9581(3) 0.55198(16) 0.0329(6) Uani 1 d .
F5 F 0.62660(7) 0.7879(3) 0.58503(15) 0.0316(6) Uani 1 d .
O1 O 0.65272(8) 0.5555(3) 0.65591(16) 0.0199(6) Uani 1 d .
O2 O 0.58858(9) 0.7591(3) 0.98779(17) 0.0310(8) Uani 1 d .
O3 O 0.66955(10) 0.4107(3) 0.96688(19) 0.0315(8) Uani 1 d .
O4 O 0.55249(10) 0.3348(4) 0.88071(19) 0.0377(8) Uani 1 d .
O5 O 0.54256(9) 0.7235(3) 0.75459(17) 0.0334(8) Uani 1 d .
O6 O 0.66790(10) 0.8071(4) 0.79441(19) 0.0402(9) Uani 1 d .
C1 C 0.61862(12) 0.4925(4) 0.6199(2) 0.0198(9) Uani 1 d .
H1 H 0.6222 0.4164 0.5796 0.024 Uiso 1 calc R
C2 C 0.58751(12) 0.5913(4) 0.5984(2) 0.0196(9) Uani 1 d .
C3 C 0.55113(13) 0.5441(4) 0.5930(2) 0.0223(9) Uani 1 d .
C4 C 0.52136(12) 0.6306(5) 0.5743(2) 0.0249(10) Uani 1 d .
C5 C 0.52708(13) 0.7706(5) 0.5610(2) 0.0267(10) Uani 1 d .
C6 C 0.56290(13) 0.8223(4) 0.5655(2) 0.0250(10) Uani 1 d .
C7 C 0.59225(12) 0.7330(4) 0.5834(2) 0.0224(9) Uani 1 d .
C8 C 0.65781(11) 0.2776(4) 0.7227(2) 0.0185(8) Uani 1 d .
C9 C 0.66894(11) 0.2267(4) 0.6385(2) 0.0193(9) Uani 1 d .
C10 C 0.66029(13) 0.0932(4) 0.6100(3) 0.0226(9) Uani 1 d .
H10 H 0.6456 0.0330 0.6406 0.027 Uiso 1 calc R
C11 C 0.67312(13) 0.0469(5) 0.5367(2) 0.0248(10) Uani 1 d .
H11 H 0.6671 -0.0448 0.5179 0.030 Uiso 1 calc R
C12 C 0.69424(12) 0.1321(5) 0.4915(2) 0.0261(10) Uani 1 d .
H12 H 0.7027 0.1001 0.4415 0.031 Uiso 1 calc R
C13 C 0.70317(12) 0.2650(5) 0.5192(3) 0.0268(10) Uani 1 d .
H13 H 0.7175 0.3252 0.4879 0.032 Uiso 1 calc R
C14 C 0.69126(12) 0.3106(5) 0.5929(2) 0.0246(9) Uani 1 d .
H14 H 0.6985 0.4007 0.6125 0.029 Uiso 1 calc R
C15 C 0.62777(12) 0.1865(4) 0.7589(2) 0.0206(9) Uani 1 d .
C16 C 0.59486(12) 0.1607(5) 0.7122(3) 0.0260(10) Uani 1 d .
H16 H 0.5918 0.1963 0.6585 0.031 Uiso 1 calc R
C17 C 0.56647(14) 0.0837(5) 0.7431(3) 0.0286(10) Uani 1 d .
H17 H 0.5441 0.0671 0.7106 0.034 Uiso 1 calc R
C18 C 0.57060(15) 0.0308(5) 0.8212(3) 0.0352(12) Uani 1 d .
H18 H 0.5514 -0.0237 0.8422 0.042 Uiso 1 calc R
C19 C 0.60287(15) 0.0581(5) 0.8684(3) 0.0302(11) Uani 1 d .
H19 H 0.6055 0.0230 0.9222 0.036 Uiso 1 calc R
C20 C 0.63159(13) 0.1362(5) 0.8385(2) 0.0255(10) Uani 1 d .
H20 H 0.6535 0.1551 0.8718 0.031 Uiso 1 calc R
C21 C 0.69490(12) 0.2859(5) 0.7757(2) 0.0216(9) Uani 1 d .
C22 C 0.71303(13) 0.4113(5) 0.7939(3) 0.0252(10) Uani 1 d .
H22 H 0.7020 0.4968 0.7755 0.030 Uiso 1 calc R
C23 C 0.74724(14) 0.4138(5) 0.8386(3) 0.0323(11) Uani 1 d .
H23 H 0.7592 0.5006 0.8509 0.039 Uiso 1 calc R
C24 C 0.76376(14) 0.2906(6) 0.8648(3) 0.0382(12) Uani 1 d .
H24 H 0.7869 0.2918 0.8958 0.046 Uiso 1 calc R
C25 C 0.74627(14) 0.1649(6) 0.8454(3) 0.0379(12) Uani 1 d .
H25 H 0.7576 0.0796 0.8632 0.045 Uiso 1 calc R
C26 C 0.71245(13) 0.1617(5) 0.8006(2) 0.0278(10) Uani 1 d .
H26 H 0.7011 0.0744 0.7866 0.033 Uiso 1 calc R
C27 C 0.59724(13) 0.6878(4) 0.9369(2) 0.0247(10) Uani 1 d .
C28 C 0.64999(13) 0.4675(5) 0.9208(3) 0.0245(10) Uani 1 d .
C29 C 0.57456(13) 0.4156(5) 0.8670(3) 0.0254(10) Uani 1 d .
C30 C 0.56866(13) 0.6667(5) 0.7818(2) 0.0260(10) Uani 1 d .
C31 C 0.64790(13) 0.7233(5) 0.8135(2) 0.0254(10) Uani 1 d .

loop_
_atom_site_aniso_label
_atom_site_aniso_U_11
_atom_site_aniso_U_22
_atom_site_aniso_U_33
_atom_site_aniso_U_23
_atom_site_aniso_U_13
_atom_site_aniso_U_12
W 0.02744(12) 0.01740(11) 0.01443(10) -0.00133(6) 0.00190(7) 0.00041(7)
P 0.0236(6) 0.0181(5) 0.0139(5) -0.0009(4) 0.0008(4) -0.0011(5)
F1 0.0295(15) 0.0210(14) 0.0352(14) 0.0031(11) -0.0007(12) -0.0039(11)
F2 0.0250(15) 0.0321(16) 0.0421(16) 0.0030(12) -0.0002(12) -0.0020(12)
F3 0.0344(16) 0.0317(16) 0.0447(15) 0.0071(13) 0.0004(12) 0.0115(13)
F4 0.0444(17) 0.0186(13) 0.0360(15) 0.0034(11) 0.0045(13) 0.0016(12)
F5 0.0315(15) 0.0244(14) 0.0386(14) 0.0039(12) 0.0011(11) -0.0067(12)
O1 0.0235(16) 0.0203(16) 0.0159(14) 0.0003(11) 0.0001(12) -0.0035(12)
O2 0.048(2) 0.0255(18) 0.0201(15) -0.0049(13) 0.0038(14) 0.0032(15)
O3 0.040(2) 0.0325(19) 0.0212(16) -0.0010(13) -0.0022(15) 0.0089(16)
O4 0.043(2) 0.0282(19) 0.0432(19) -0.0023(15) 0.0156(16) -0.0043(17)
O5 0.0354(19) 0.038(2) 0.0259(16) -0.0032(14) -0.0030(14) 0.0076(17)
O6 0.053(2) 0.034(2) 0.0347(18) -0.0053(16) 0.0111(16) -0.0180(18)
C1 0.026(2) 0.019(2) 0.0153(18) 0.0002(16) 0.0020(16) -0.0010(18)
C2 0.025(2) 0.019(2) 0.0142(18) -0.0003(15) 0.0007(17) -0.0011(18)
C3 0.026(2) 0.023(2) 0.017(2) 0.0001(16) 0.0004(17) -0.0012(19)
C4 0.024(2) 0.028(3) 0.022(2) 0.0019(19) -0.0005(18) -0.001(2)
C5 0.032(3) 0.027(3) 0.021(2) 0.0030(18) 0.0008(18) 0.010(2)
C6 0.040(3) 0.017(2) 0.0186(19) 0.0037(17) 0.0028(18) 0.002(2)
C7 0.027(2) 0.023(2) 0.0175(19) -0.0010(17) 0.0028(17) -0.0058(19)
C8 0.025(2) 0.016(2) 0.0141(17) 0.0000(15) 0.0029(16) -0.0003(18)
C9 0.018(2) 0.024(2) 0.0162(18) -0.0021(16) -0.0001(16) 0.0022(18)
C10 0.024(2) 0.025(2) 0.019(2) -0.0023(17) 0.0009(17) 0.0021(19)
C11 0.032(3) 0.025(2) 0.017(2) -0.0077(17) -0.0020(18) -0.002(2)
C12 0.028(2) 0.035(3) 0.0154(19) -0.0032(19) 0.0027(17) 0.003(2)
C13 0.027(2) 0.028(3) 0.026(2) 0.0066(18) 0.0071(19) 0.004(2)
C14 0.027(2) 0.021(2) 0.026(2) -0.0034(18) 0.0062(18) 0.0001(19)
C15 0.028(2) 0.016(2) 0.0188(19) -0.0027(16) 0.0084(17) 0.0002(18)
C16 0.033(3) 0.021(2) 0.024(2) -0.0014(18) 0.0023(19) 0.000(2)
C17 0.028(3) 0.025(3) 0.034(2) -0.0041(19) 0.008(2) -0.004(2)
C18 0.047(3) 0.023(2) 0.038(3) -0.001(2) 0.019(2) -0.006(2)
C19 0.044(3) 0.022(3) 0.026(2) 0.0047(18) 0.011(2) 0.000(2)
C20 0.031(3) 0.020(2) 0.025(2) -0.0018(18) 0.0029(19) 0.000(2)
C21 0.025(2) 0.026(2) 0.0134(18) -0.0003(17) 0.0025(16) 0.0022(19)
C22 0.029(3) 0.025(2) 0.022(2) 0.0003(17) -0.0001(19) -0.0008(19)
C23 0.032(3) 0.035(3) 0.030(2) -0.004(2) -0.001(2) -0.008(2)
C24 0.033(3) 0.043(3) 0.037(3) -0.003(2) -0.010(2) 0.005(2)
C25 0.039(3) 0.036(3) 0.037(3) 0.006(2) -0.005(2) 0.013(2)
C26 0.035(3) 0.023(2) 0.025(2) -0.0026(18) 0.0022(19) 0.002(2)
C27 0.035(3) 0.019(2) 0.020(2) 0.0025(18) 0.0007(18) 0.001(2)
C28 0.033(3) 0.022(2) 0.019(2) -0.0068(18) 0.0074(19) 0.001(2)
C29 0.028(3) 0.023(2) 0.026(2) 0.0009(18) 0.0047(19) 0.006(2)
C30 0.038(3) 0.022(2) 0.019(2) -0.0065(17) 0.0050(19) -0.005(2)
C31 0.029(3) 0.026(2) 0.020(2) -0.0067(18) 0.0003(18) -0.001(2)

loop_
_atom_type_symbol
_atom_type_description
_atom_type_scat_dispersion_real
_atom_type_scat_dispersion_imag
_atom_type_scat_source
C C 0.0033 0.0016 'International Tables Vol C Tables 4.2.6.8 and 6.1.1.4'
H H 0.0000 0.0000 'International Tables Vol C Tables 4.2.6.8 and 6.1.1.4'
F F 0.0171 0.0103 'International Tables Vol C Tables 4.2.6.8 and 6.1.1.4'
O O 0.0106 0.0060 'International Tables Vol C Tables 4.2.6.8 and 6.1.1.4'
P P 0.1023 0.0942 'International Tables Vol C Tables 4.2.6.8 and 6.1.1.4'
W W -0.8490 6.8722 'International Tables Vol C Tables 4.2.6.8 and 6.1.1.4'

loop_
_geom_angle_atom_site_label_1
_geom_angle_atom_site_label_2
_geom_angle_atom_site_label_3
_geom_angle
C27 W P 172.50(13)
C27 W C28 89.46(16)
C27 W C29 92.85(18)
C27 W C30 83.92(16)
C27 W C31 89.07(17)
C28 W P 93.06(12)
C29 W P 94.29(13)
C29 W C28 87.96(18)
C30 W P 94.29(12)
C30 W C28 170.86(17)
C30 W C29 86.08(18)
C30 W C31 91.39(17)
C31 W P 83.69(12)
C31 W C28 94.81(18)
C31 W C29 176.65(17)
O1 P W 115.76(11)
O1 P C1 49.73(16)
O1 P C8 108.25(16)
C1 P W 125.42(15)
C1 P C8 107.54(18)
C8 P W 125.18(12)
C1 O1 P 69.58(19)
P C1 H1 115.5
O1 C1 P 60.68(18)
O1 C1 H1 115.5
O1 C1 C2 115.8(3)
C2 C1 P 122.5(3)
C2 C1 H1 115.5
C3 C2 C1 120.2(4)
C3 C2 C7 115.7(4)
C7 C2 C1 124.1(4)
F1 C3 C2 118.9(4)
F1 C3 C4 118.3(4)
C4 C3 C2 122.8(4)
F2 C4 C3 120.6(4)
F2 C4 C5 119.5(4)
C3 C4 C5 119.9(4)
F3 C5 C4 120.3(4)
F3 C5 C6 120.4(4)
C4 C5 C6 119.3(4)
F4 C6 C5 119.8(4)
F4 C6 C7 120.7(4)
C7 C6 C5 119.5(4)
F5 C7 C2 120.1(4)
F5 C7 C6 117.2(4)
C6 C7 C2 122.8(4)
C9 C8 P 115.2(3)
C15 C8 P 99.3(3)
C15 C8 C9 113.6(3)
C15 C8 C21 114.3(3)
C21 C8 P 109.7(3)
C21 C8 C9 105.0(3)
C10 C9 C8 121.7(4)
C10 C9 C14 118.1(4)
C14 C9 C8 119.9(4)
C9 C10 H10 119.8
C9 C10 C11 120.3(4)
C11 C10 H10 119.8
C10 C11 H11 119.6
C12 C11 C10 120.8(4)
C12 C11 H11 119.6
C11 C12 H12 120.3
C11 C12 C13 119.5(4)
C13 C12 H12 120.3
C12 C13 H13 120.0
C12 C13 C14 120.1(4)
C14 C13 H13 120.0
C9 C14 H14 119.4
C13 C14 C9 121.2(4)
C13 C14 H14 119.4
C16 C15 C8 118.7(3)
C16 C15 C20 119.1(4)
C20 C15 C8 122.1(4)
C15 C16 H16 119.6
C17 C16 C15 120.8(4)
C17 C16 H16 119.6
C16 C17 H17 120.0
C16 C17 C18 120.1(5)
C18 C17 H17 120.0
C17 C18 H18 120.3
C19 C18 C17 119.4(5)
C19 C18 H18 120.3
C18 C19 H19 119.4
C18 C19 C20 121.3(4)
C20 C19 H19 119.4
C15 C20 H20 120.4
C19 C20 C15 119.3(4)
C19 C20 H20 120.4
C22 C21 C8 122.8(4)
C22 C21 C26 118.3(4)
C26 C21 C8 118.7(4)
C21 C22 H22 119.5
C21 C22 C23 121.0(4)
C23 C22 H22 119.5
C22 C23 H23 120.0
C24 C23 C22 120.1(4)
C24 C23 H23 120.0
C23 C24 H24 120.4
C23 C24 C25 119.3(4)
C25 C24 H24 120.4
C24 C25 H25 119.5
C26 C25 C24 120.9(5)
C26 C25 H25 119.5
C21 C26 H26 119.8
C25 C26 C21 120.4(4)
C25 C26 H26 119.8
O2 C27 W 177.4(4)
O3 C28 W 175.9(4)
O4 C29 W 176.7(4)
O5 C30 W 172.7(4)
O6 C31 W 177.8(4)

loop_
_geom_bond_atom_site_label_1
_geom_bond_atom_site_label_2
_geom_bond_distance
W P 2.4630(11)
W C27 2.012(4)
W C28 2.054(5)
W C29 2.046(5)
W C30 2.034(5)
W C31 2.046(5)
P O1 1.669(3)
P C1 1.793(4)
P C8 1.881(4)
F1 C3 1.345(5)
F2 C4 1.347(5)
F3 C5 1.333(5)
F4 C6 1.337(5)
F5 C7 1.343(5)
O1 C1 1.460(5)
O2 C27 1.143(5)
O3 C28 1.140(5)
O4 C29 1.142(5)
O5 C30 1.152(5)
O6 C31 1.137(5)
C1 H1 1.0000
C1 C2 1.491(6)
C2 C3 1.384(6)
C2 C7 1.390(6)
C3 C4 1.373(6)
C4 C5 1.375(6)
C5 C6 1.380(6)
C6 C7 1.376(6)
C8 C9 1.553(5)
C8 C15 1.541(6)
C8 C21 1.551(5)
C9 C10 1.389(6)
C9 C14 1.393(6)
C10 H10 0.9500
C10 C11 1.398(6)
C11 H11 0.9500
C11 C12 1.370(6)
C12 H12 0.9500
C12 C13 1.381(6)
C13 H13 0.9500
C13 C14 1.388(6)
C14 H14 0.9500
C15 C16 1.393(6)
C15 C20 1.399(5)
C16 H16 0.9500
C16 C17 1.386(6)
C17 H17 0.9500
C17 C18 1.386(7)
C18 H18 0.9500
C18 C19 1.382(7)
C19 H19 0.9500
C19 C20 1.393(7)
C20 H20 0.9500
C21 C22 1.389(6)
C21 C26 1.394(6)
C22 H22 0.9500
C22 C23 1.395(7)
C23 H23 0.9500
C23 C24 1.377(7)
C24 H24 0.9500
C24 C25 1.385(7)
C25 H25 0.9500
C25 C26 1.384(6)
C26 H26 0.9500

loop_
_geom_torsion_atom_site_label_1
_geom_torsion_atom_site_label_2
_geom_torsion_atom_site_label_3
_geom_torsion_atom_site_label_4
_geom_torsion
W P O1 C1 -115.8(2)
W P C1 O1 95.5(2)
W P C1 C2 -8.0(4)
W P C8 C9 -179.6(2)
W P C8 C15 58.7(3)
W P C8 C21 -61.4(3)
P W C27 O2 40(10)
P W C28 O3 -143(5)
P W C29 O4 -135(7)
P W C30 O5 160(3)
P W C31 O6 17(11)
P O1 C1 C2 114.4(3)
P C1 C2 C3 -85.6(5)
P C1 C2 C7 93.8(5)
P C8 C9 C10 -130.2(4)
P C8 C9 C14 56.2(5)
P C8 C15 C16 69.8(4)
P C8 C15 C20 -106.2(4)
P C8 C21 C22 -21.7(5)
P C8 C21 C26 164.0(3)
F1 C3 C4 F2 -0.3(6)
F1 C3 C4 C5 178.1(4)
F2 C4 C5 F3 -0.4(6)
F2 C4 C5 C6 179.3(4)
F3 C5 C6 F4 -0.8(6)
F3 C5 C6 C7 179.5(4)
F4 C6 C7 F5 -1.3(6)
F4 C6 C7 C2 179.6(4)
O1 P C1 C2 -103.5(4)
O1 P C8 C9 -37.2(3)
O1 P C8 C15 -158.9(2)
O1 P C8 C21 81.0(3)
O1 C1 C2 C3 -155.9(4)
O1 C1 C2 C7 23.5(5)
C1 P C8 C9 15.3(3)
C1 P C8 C15 -106.5(3)
C1 P C8 C21 133.4(3)
C1 C2 C3 F1 0.5(6)
C1 C2 C3 C4 179.3(4)
C1 C2 C7 F5 2.4(6)
C1 C2 C7 C6 -178.6(4)
C2 C3 C4 F2 -179.1(4)
C2 C3 C4 C5 -0.8(6)
C3 C2 C7 F5 -178.2(3)
C3 C2 C7 C6 0.9(6)
C3 C4 C5 F3 -178.8(4)
C3 C4 C5 C6 1.0(6)
C4 C5 C6 F4 179.4(4)
C4 C5 C6 C7 -0.3(6)
C5 C6 C7 F5 178.4(3)
C5 C6 C7 C2 -0.7(6)
C7 C2 C3 F1 -179.0(3)
C7 C2 C3 C4 -0.1(6)
C8 P O1 C1 97.8(2)
C8 P C1 O1 -99.4(2)
C8 P C1 C2 157.1(3)
C8 C9 C10 C11 -175.2(4)
C8 C9 C14 C13 176.8(4)
C8 C15 C16 C17 -177.6(4)
C8 C15 C20 C19 177.9(4)
C8 C21 C22 C23 -176.9(4)
C8 C21 C26 C25 177.6(4)
C9 C8 C15 C16 -53.1(5)
C9 C8 C15 C20 130.9(4)
C9 C8 C21 C22 102.7(4)
C9 C8 C21 C26 -71.7(4)
C9 C10 C11 C12 -0.3(7)
C10 C9 C14 C13 2.9(6)
C10 C11 C12 C13 0.5(7)
C11 C12 C13 C14 0.9(7)
C12 C13 C14 C9 -2.7(7)
C14 C9 C10 C11 -1.4(6)
C15 C8 C9 C10 -16.5(5)
C15 C8 C9 C14 169.8(4)
C15 C8 C21 C22 -132.2(4)
C15 C8 C21 C26 53.4(5)
C15 C16 C17 C18 -0.2(7)
C16 C15 C20 C19 1.9(6)
C16 C17 C18 C19 1.3(7)
C17 C18 C19 C20 -0.9(7)
C18 C19 C20 C15 -0.7(7)
C20 C15 C16 C17 -1.4(6)
C21 C8 C9 C10 109.0(4)
C21 C8 C9 C14 -64.6(5)
C21 C8 C15 C16 -173.5(4)
C21 C8 C15 C20 10.4(6)
C21 C22 C23 C24 0.7(7)
C22 C21 C26 C25 3.0(6)
C22 C23 C24 C25 0.8(8)
C23 C24 C25 C26 -0.3(8)
C24 C25 C26 C21 -1.6(7)
C26 C21 C22 C23 -2.5(6)
C27 W P O1 -5.6(10)
C27 W P C1 -63.0(10)
C27 W P C8 134.4(10)
C27 W C28 O3 44(5)
C27 W C29 O4 42(7)
C27 W C30 O5 -27(3)
C27 W C31 O6 -161(11)
C28 W P O1 -115.05(18)
C28 W P C1 -172.5(2)
C28 W P C8 24.9(2)
C28 W C27 O2 150(9)
C28 W C29 O4 132(7)
C28 W C30 O5 17(4)
C28 W C31 O6 110(11)
C29 W P O1 156.76(17)
C29 W P C1 99.3(2)
C29 W P C8 -63.3(2)
C29 W C27 O2 -122(9)
C29 W C28 O3 -49(5)
C29 W C30 O5 66(3)
C29 W C31 O6 -36(13)
C30 W P O1 70.39(18)
C30 W P C1 12.9(2)
C30 W P C8 -149.6(2)
C30 W C27 O2 -37(9)
C30 W C28 O3 0(6)
C30 W C29 O4 -41(7)
C30 W C31 O6 -77(11)
C31 W P O1 -20.55(17)
C31 W P C1 -78.0(2)
C31 W P C8 119.4(2)
C31 W C27 O2 55(9)
C31 W C28 O3 133(5)
C31 W C29 O4 -82(8)
C31 W C30 O5 -116(3)
